data_4083155
loop_
_publ_author_name
'Naziruddin, Abbas Raja'
'Kuo, Chia-Liang'
'Lin, Wan-Jung'
'Lo, Wei-Hao'
'Lee, Chen-Shiang'
'Sun, Bian-Jian'
'Chang, A. Hsiu Hwa'
'Hwang, Wen-Shu'

_publ_section_title
;
 Ruthenium Complexes Bearing Unsymmetric CNC&#x2032; Pincer Ligands:
 Molecular Structures and Electronic Properties
;
_journal_issue 10
_journal_name_full Organometallics
_journal_page_first 2575
_journal_paper_doi 10.1021/om500205p
_journal_volume 33
_journal_year 2014
_chemical_formula_sum 'C56 H62 F12 N10 P2 Ru'
_chemical_formula_weight 1266.17
_chemical_name_systematic
; 
 ? 
;
_space_group_IT_number 14
_symmetry_cell_setting monoclinic
_symmetry_space_group_name_Hall '-P 2ybc'
_symmetry_space_group_name_H-M 'P 1 21/c 1'
_atom_sites_solution_hydrogens geom
_atom_sites_solution_primary direct
_atom_sites_solution_secondary difmap
_audit_creation_method SHELXL-97
_cell_angle_alpha 90.00
_cell_angle_beta 102.8570(10)
_cell_angle_gamma 90.00
_cell_formula_units_Z 4
_cell_length_a 19.2679(10)
_cell_length_b 14.2908(6)
_cell_length_c 22.7290(12)
_cell_measurement_reflns_used 5259
_cell_measurement_temperature 296(2)
_cell_measurement_theta_max 24.93
_cell_measurement_theta_min 2.33
_cell_volume 6101.6(5)
_computing_cell_refinement 'Bruker SAINT'
_computing_data_collection 'Bruker APEX2'
_computing_data_reduction 'Bruker SAINT'
_computing_molecular_graphics 'Bruker SHELXTL'
_computing_publication_material 'Bruker SHELXTL'
_computing_structure_refinement 'SHELXL-97 (Sheldrick, 2008)'
_computing_structure_solution 'SHELXS-97 (Sheldrick, 2008)'
_diffrn_ambient_temperature 296(2)
_diffrn_measured_fraction_theta_full 0.993
_diffrn_measured_fraction_theta_max 0.993
_diffrn_measurement_device_type 'Bruker APEX-II CCD'
_diffrn_measurement_method '\f and \w scans'
_diffrn_radiation_monochromator graphite
_diffrn_radiation_source 'fine-focus sealed tube'
_diffrn_radiation_type MoK\a
_diffrn_radiation_wavelength 0.71073
_diffrn_reflns_av_R_equivalents 0.0481
_diffrn_reflns_av_sigmaI/netI 0.0634
_diffrn_reflns_limit_h_max 22
_diffrn_reflns_limit_h_min -21
_diffrn_reflns_limit_k_max 15
_diffrn_reflns_limit_k_min -17
_diffrn_reflns_limit_l_max 26
_diffrn_reflns_limit_l_min -27
_diffrn_reflns_number 29604
_diffrn_reflns_theta_full 25.06
_diffrn_reflns_theta_max 25.06
_diffrn_reflns_theta_min 1.08
_exptl_absorpt_coefficient_mu 0.390
_exptl_absorpt_correction_T_max 0.9807
_exptl_absorpt_correction_T_min 0.9620
_exptl_absorpt_correction_type multi-scan
_exptl_absorpt_process_details SADABS
_exptl_crystal_colour yellow
_exptl_crystal_density_diffrn 1.378
_exptl_crystal_density_method 'not measured'
_exptl_crystal_description block
_exptl_crystal_F_000 2600
_exptl_crystal_size_max 0.10
_exptl_crystal_size_mid 0.08
_exptl_crystal_size_min 0.05
_platon_squeeze_details ' '
_refine_diff_density_max 0.908
_refine_diff_density_min -0.908
_refine_diff_density_rms 0.090
_refine_ls_extinction_method none
_refine_ls_goodness_of_fit_ref 1.077
_refine_ls_hydrogen_treatment constr
_refine_ls_matrix_type full
_refine_ls_number_parameters 734
_refine_ls_number_reflns 10727
_refine_ls_number_restraints 0
_refine_ls_restrained_S_all 1.077
_refine_ls_R_factor_all 0.0849
_refine_ls_R_factor_gt 0.0580
_refine_ls_shift/su_max 0.000
_refine_ls_shift/su_mean 0.000
_refine_ls_structure_factor_coef Fsqd
_refine_ls_weighting_details 'calc w=1/[\s^2^(Fo^2^)+(0.0966P)^2^+0.2366P] where P=(Fo^2^+2Fc^2^)/3'
_refine_ls_weighting_scheme calc
_refine_ls_wR_factor_gt 0.1570
_refine_ls_wR_factor_ref 0.1702
_reflns_number_gt 7528
_reflns_number_total 10727
_reflns_threshold_expression >2sigma(I)
_cod_data_source_file om500205p_si_002.cif
_cod_data_source_block RuL4PF6
_cod_depositor_comments
;
The following automatic conversions were performed:

'_symmetry_cell_setting' value 'Monoclinic' changed to 'monoclinic'
according to
/usr/data/users/saulius/crontab/automatic-downloads/rss-feeds/ACS/lib/dictionaries/cif_core.dic
dictionary named 'cif_core.dic' version 2.4.2 from 2011-04-26.

Automatic conversion script
Id: cif_fix_values 2281 2013-09-26 08:29:07Z andrius 

 Adding full bibliography for 4083152--4083155.cif.
;
_cod_original_sg_symbol_H-M P2(1)/c
_cod_database_code 4083155

loop_
_symmetry_equiv_pos_as_xyz
'x, y, z'
'-x, y+1/2, -z+1/2'
'-x, -y, -z'
'x, -y-1/2, z-1/2'

loop_
_atom_site_label
_atom_site_type_symbol
_atom_site_fract_x
_atom_site_fract_y
_atom_site_fract_z
_atom_site_U_iso_or_equiv
_atom_site_adp_type
_atom_site_occupancy
_atom_site_symmetry_multiplicity
_atom_site_calc_flag
_atom_site_refinement_flags
Ru1 Ru 0.752944(18) 0.31655(2) 0.039798(16) 0.02786(13) Uani 1 1 d .
N1 N 0.7758(2) 0.3546(3) 0.13015(17) 0.0328(9) Uani 1 1 d .
N2 N 0.63893(18) 0.4737(3) -0.02220(18) 0.0342(9) Uani 1 1 d .
N3 N 0.64018(19) 0.4429(3) 0.07090(19) 0.0369(9) Uani 1 1 d .
N4 N 0.8821(2) 0.2815(3) 0.12933(16) 0.0334(9) Uani 1 1 d .
N5 N 0.88886(18) 0.1843(2) 0.05750(16) 0.0300(8) Uani 1 1 d .
N6 N 0.74653(17) 0.2836(3) -0.05001(16) 0.0287(8) Uani 1 1 d .
N7 N 0.6533(2) 0.1544(3) -0.00174(19) 0.0389(10) Uani 1 1 d .
N8 N 0.6925(2) 0.1331(3) 0.0938(2) 0.0428(10) Uani 1 1 d .
N9 N 0.83628(17) 0.3918(3) -0.04006(15) 0.0277(8) Uani 1 1 d .
N10 N 0.85135(18) 0.4950(3) 0.03220(16) 0.0291(8) Uani 1 1 d .
C1 C 0.7308(3) 0.3983(3) 0.1593(2) 0.0395(12) Uani 1 1 d .
C2 C 0.7556(3) 0.4381(3) 0.2153(2) 0.0468(13) Uani 1 1 d .
H2 H 0.7248 0.4717 0.2336 0.056 Uiso 1 1 calc R
C3 C 0.8253(3) 0.4280(4) 0.2438(2) 0.0539(15) Uani 1 1 d .
H3 H 0.8419 0.4547 0.2816 0.065 Uiso 1 1 calc R
C4 C 0.8713(3) 0.3786(4) 0.2169(2) 0.0461(13) Uani 1 1 d .
H4 H 0.9191 0.3717 0.2359 0.055 Uiso 1 1 calc R
C5 C 0.8442(3) 0.3395(3) 0.1607(2) 0.0343(11) Uani 1 1 d .
C6 C 0.6544(3) 0.3957(4) 0.1284(2) 0.0444(13) Uani 1 1 d .
H6A H 0.6393 0.3310 0.1223 0.053 Uiso 1 1 calc R
H6B H 0.6266 0.4247 0.1541 0.053 Uiso 1 1 calc R
C7 C 0.6678(2) 0.4132(3) 0.0232(2) 0.0345(11) Uani 1 1 d .
C8 C 0.5969(2) 0.5201(3) 0.0569(3) 0.0379(12) Uani 1 1 d .
C9 C 0.5953(2) 0.5401(3) -0.0029(3) 0.0405(12) Uani 1 1 d .
C10 C 0.5545(3) 0.6137(3) -0.0324(3) 0.0517(15) Uani 1 1 d .
H10 H 0.5519 0.6270 -0.0729 0.062 Uiso 1 1 calc R
C11 C 0.5176(2) 0.6666(4) 0.0026(4) 0.0569(18) Uani 1 1 d .
H11 H 0.4890 0.7157 -0.0155 0.068 Uiso 1 1 calc R
C12 C 0.5222(3) 0.6486(4) 0.0629(4) 0.0593(18) Uani 1 1 d .
H12 H 0.4988 0.6880 0.0846 0.071 Uiso 1 1 calc R
C13 C 0.5601(2) 0.5745(3) 0.0919(3) 0.0489(14) Uani 1 1 d .
H13 H 0.5615 0.5609 0.1321 0.059 Uiso 1 1 calc R
C14 C 0.8453(2) 0.2488(3) 0.07342(19) 0.0275(9) Uani 1 1 d .
C15 C 0.9496(2) 0.2389(3) 0.1477(2) 0.0353(11) Uani 1 1 d .
C16 C 0.9531(2) 0.1751(3) 0.1013(2) 0.0354(11) Uani 1 1 d .
C17 C 1.0115(3) 0.1203(4) 0.1023(3) 0.0485(13) Uani 1 1 d .
H17 H 1.0127 0.0771 0.0720 0.058 Uiso 1 1 calc R
C18 C 1.0689(3) 0.1322(5) 0.1506(3) 0.0606(17) Uani 1 1 d .
H18 H 1.1105 0.0986 0.1518 0.073 Uiso 1 1 calc R
C19 C 1.0655(3) 0.1931(4) 0.1970(3) 0.0585(16) Uani 1 1 d .
H19 H 1.1045 0.1974 0.2295 0.070 Uiso 1 1 calc R
C20 C 1.0062(3) 0.2483(4) 0.1973(2) 0.0463(13) Uani 1 1 d .
H20 H 1.0045 0.2891 0.2288 0.056 Uiso 1 1 calc R
C21 C 0.6511(2) 0.4744(4) -0.0830(2) 0.0439(13) Uani 1 1 d .
H21A H 0.6057 0.4794 -0.1115 0.053 Uiso 1 1 calc R
H21B H 0.6725 0.4153 -0.0903 0.053 Uiso 1 1 calc R
C22 C 0.6996(3) 0.5547(4) -0.0945(3) 0.0541(15) Uani 1 1 d .
H22A H 0.6768 0.6139 -0.0899 0.065 Uiso 1 1 calc R
H22B H 0.7440 0.5521 -0.0644 0.065 Uiso 1 1 calc R
C23 C 0.7157(3) 0.5509(6) -0.1567(3) 0.076(2) Uani 1 1 d .
H23A H 0.6712 0.5537 -0.1866 0.092 Uiso 1 1 calc R
H23B H 0.7379 0.4912 -0.1613 0.092 Uiso 1 1 calc R
C24 C 0.7637(4) 0.6283(7) -0.1693(4) 0.118(4) Uani 1 1 d .
H24A H 0.7451 0.6876 -0.1603 0.176 Uiso 1 1 calc R
H24B H 0.7658 0.6266 -0.2111 0.176 Uiso 1 1 calc R
H24C H 0.8106 0.6198 -0.1446 0.176 Uiso 1 1 calc R
C25 C 0.8703(2) 0.1215(3) 0.0044(2) 0.0340(11) Uani 1 1 d .
H25A H 0.9132 0.1071 -0.0094 0.041 Uiso 1 1 calc R
H25B H 0.8380 0.1541 -0.0279 0.041 Uiso 1 1 calc R
C26 C 0.8361(2) 0.0316(3) 0.0174(2) 0.0397(12) Uani 1 1 d .
H26A H 0.7913 0.0453 0.0284 0.048 Uiso 1 1 calc R
H26B H 0.8668 0.0004 0.0513 0.048 Uiso 1 1 calc R
C27 C 0.8226(3) -0.0329(4) -0.0367(3) 0.0558(15) Uani 1 1 d .
H27A H 0.8670 -0.0434 -0.0491 0.067 Uiso 1 1 calc R
H27B H 0.7898 -0.0029 -0.0699 0.067 Uiso 1 1 calc R
C28 C 0.7919(5) -0.1266(6) -0.0237(4) 0.103(3) Uani 1 1 d .
H28A H 0.8244 -0.1569 0.0090 0.155 Uiso 1 1 calc R
H28B H 0.7849 -0.1653 -0.0590 0.155 Uiso 1 1 calc R
H28C H 0.7472 -0.1168 -0.0127 0.155 Uiso 1 1 calc R
C29 C 0.6983(2) 0.2258(3) -0.0845(2) 0.0353(11) Uani 1 1 d .
C30 C 0.7023(3) 0.1998(4) -0.1418(2) 0.0462(13) Uani 1 1 d .
H30 H 0.6687 0.1596 -0.1643 0.055 Uiso 1 1 calc R
C31 C 0.7580(3) 0.2348(4) -0.1655(2) 0.0507(14) Uani 1 1 d .
H31 H 0.7637 0.2156 -0.2032 0.061 Uiso 1 1 calc R
C32 C 0.8040(2) 0.2979(3) -0.1323(2) 0.0390(12) Uani 1 1 d .
H32 H 0.8400 0.3243 -0.1482 0.047 Uiso 1 1 calc R
C33 C 0.7969(2) 0.3220(3) -0.07591(19) 0.0299(10) Uani 1 1 d .
C34 C 0.6356(2) 0.2003(4) -0.0592(2) 0.0433(13) Uani 1 1 d .
H34A H 0.6090 0.2567 -0.0553 0.052 Uiso 1 1 calc R
H34B H 0.6046 0.1596 -0.0877 0.052 Uiso 1 1 calc R
C35 C 0.6931(2) 0.1949(3) 0.0488(2) 0.0366(11) Uani 1 1 d .
C36 C 0.6513(3) 0.0545(4) 0.0716(3) 0.0467(13) Uani 1 1 d .
C37 C 0.6270(3) 0.0675(4) 0.0104(3) 0.0451(13) Uani 1 1 d .
C38 C 0.5869(3) -0.0006(4) -0.0263(3) 0.0542(15) Uani 1 1 d .
H38 H 0.5721 0.0072 -0.0678 0.065 Uiso 1 1 calc R
C39 C 0.5705(3) -0.0789(4) 0.0019(4) 0.0677(19) Uani 1 1 d .
H39 H 0.5436 -0.1254 -0.0212 0.081 Uiso 1 1 calc R
C40 C 0.5924(3) -0.0919(4) 0.0637(4) 0.073(2) Uani 1 1 d .
H40 H 0.5792 -0.1463 0.0809 0.088 Uiso 1 1 calc R
C41 C 0.6335(3) -0.0256(4) 0.1006(3) 0.0616(17) Uani 1 1 d .
H41 H 0.6484 -0.0339 0.1421 0.074 Uiso 1 1 calc R
C42 C 0.8172(2) 0.4137(3) 0.01384(19) 0.0275(10) Uani 1 1 d .
C43 C 0.8823(2) 0.4607(3) -0.0552(2) 0.0317(10) Uani 1 1 d .
C44 C 0.8910(2) 0.5254(3) -0.0091(2) 0.0299(10) Uani 1 1 d .
C45 C 0.9324(2) 0.6036(4) -0.0078(2) 0.0415(12) Uani 1 1 d .
H45 H 0.9370 0.6469 0.0234 0.050 Uiso 1 1 calc R
C46 C 0.9672(3) 0.6161(4) -0.0544(2) 0.0476(13) Uani 1 1 d .
H46 H 0.9956 0.6685 -0.0550 0.057 Uiso 1 1 calc R
C47 C 0.9596(3) 0.5499(4) -0.1005(2) 0.0467(13) Uani 1 1 d .
H47 H 0.9830 0.5592 -0.1316 0.056 Uiso 1 1 calc R
C48 C 0.9180(2) 0.4703(4) -0.1010(2) 0.0392(12) Uani 1 1 d .
H48 H 0.9143 0.4254 -0.1312 0.047 Uiso 1 1 calc R
C49 C 0.7333(3) 0.1380(4) 0.1563(2) 0.0511(14) Uani 1 1 d .
H49A H 0.7031 0.1188 0.1830 0.061 Uiso 1 1 calc R
H49B H 0.7474 0.2024 0.1658 0.061 Uiso 1 1 calc R
C50 C 0.7996(3) 0.0767(4) 0.1679(2) 0.0519(14) Uani 1 1 d .
H50A H 0.8272 0.0914 0.1382 0.062 Uiso 1 1 calc R
H50B H 0.7851 0.0117 0.1624 0.062 Uiso 1 1 calc R
C51 C 0.8468(4) 0.0883(5) 0.2305(3) 0.0666(18) Uani 1 1 d .
H51A H 0.8206 0.0695 0.2603 0.080 Uiso 1 1 calc R
H51B H 0.8593 0.1538 0.2372 0.080 Uiso 1 1 calc R
C52 C 0.9153(4) 0.0296(5) 0.2386(3) 0.084(2) Uani 1 1 d .
H52A H 0.9033 -0.0357 0.2370 0.126 Uiso 1 1 calc R
H52B H 0.9460 0.0437 0.2770 0.126 Uiso 1 1 calc R
H52C H 0.9392 0.0442 0.2070 0.126 Uiso 1 1 calc R
C53 C 0.8464(2) 0.5500(3) 0.0861(2) 0.0363(11) Uani 1 1 d .
H53A H 0.8926 0.5776 0.1030 0.044 Uiso 1 1 calc R
H53B H 0.8352 0.5080 0.1162 0.044 Uiso 1 1 calc R
C54 C 0.7920(3) 0.6261(4) 0.0742(2) 0.0444(12) Uani 1 1 d .
H54A H 0.7455 0.5994 0.0572 0.053 Uiso 1 1 calc R
H54B H 0.8035 0.6698 0.0451 0.053 Uiso 1 1 calc R
C55 C 0.7899(3) 0.6778(4) 0.1329(3) 0.0618(16) Uani 1 1 d .
H55A H 0.7773 0.6340 0.1614 0.074 Uiso 1 1 calc R
H55B H 0.8369 0.7022 0.1504 0.074 Uiso 1 1 calc R
C56 C 0.7378(5) 0.7561(5) 0.1229(4) 0.103(3) Uani 1 1 d .
H56A H 0.7496 0.7992 0.0942 0.154 Uiso 1 1 calc R
H56B H 0.7395 0.7880 0.1604 0.154 Uiso 1 1 calc R
H56C H 0.6908 0.7319 0.1077 0.154 Uiso 1 1 calc R
P1 P 0.01098(7) 0.81832(10) 0.11531(6) 0.0425(3) Uani 1 1 d .
F1 F -0.01552(18) 0.8800(2) 0.16439(15) 0.0646(9) Uani 1 1 d .
F2 F 0.03878(14) 0.75482(19) 0.06718(12) 0.0428(7) Uani 1 1 d .
F3 F 0.04620(19) 0.7459(2) 0.16794(15) 0.0664(9) Uani 1 1 d .
F4 F -0.02173(16) 0.8914(2) 0.06319(15) 0.0633(9) Uani 1 1 d .
F5 F -0.06103(18) 0.7609(3) 0.10313(19) 0.0799(12) Uani 1 1 d .
F6 F 0.08428(15) 0.8744(2) 0.12775(14) 0.0526(8) Uani 1 1 d .
P2 P 0.51027(12) 0.4237(3) 0.25979(10) 0.1372(14) Uani 1 1 d .
F7 F 0.5046(5) 0.5162(7) 0.2214(3) 0.231(5) Uani 1 1 d .
F8 F 0.5187(3) 0.3310(6) 0.2997(3) 0.162(3) Uani 1 1 d .
F9 F 0.5481(6) 0.4715(8) 0.3175(3) 0.294(7) Uani 1 1 d .
F10 F 0.4741(4) 0.3766(7) 0.2021(3) 0.188(3) Uani 1 1 d .
F11 F 0.4375(3) 0.4390(6) 0.2728(3) 0.156(2) Uani 1 1 d .
F12 F 0.5836(3) 0.4008(11) 0.2464(3) 0.340(9) Uani 1 1 d .

loop_
_atom_site_aniso_label
_atom_site_aniso_U_11
_atom_site_aniso_U_22
_atom_site_aniso_U_33
_atom_site_aniso_U_23
_atom_site_aniso_U_13
_atom_site_aniso_U_12
Ru1 0.03308(19) 0.0247(2) 0.0284(2) 0.00114(16) 0.01228(14) 0.00383(15)
N1 0.047(2) 0.027(2) 0.027(2) 0.0021(16) 0.0123(17) 0.0073(17)
N2 0.0307(18) 0.026(2) 0.047(3) 0.0026(18) 0.0106(17) 0.0011(15)
N3 0.037(2) 0.027(2) 0.049(3) -0.0043(19) 0.0152(18) 0.0008(17)
N4 0.047(2) 0.031(2) 0.023(2) 0.0026(16) 0.0094(17) 0.0092(17)
N5 0.0368(19) 0.026(2) 0.029(2) 0.0050(17) 0.0118(16) 0.0081(16)
N6 0.0261(17) 0.034(2) 0.026(2) -0.0045(16) 0.0066(15) 0.0015(15)
N7 0.038(2) 0.035(2) 0.047(3) -0.0049(19) 0.0176(19) -0.0028(17)
N8 0.057(2) 0.025(2) 0.053(3) -0.002(2) 0.028(2) 0.0014(19)
N9 0.0287(17) 0.033(2) 0.0219(19) -0.0022(16) 0.0075(14) -0.0017(15)
N10 0.0333(18) 0.031(2) 0.0243(19) 0.0011(16) 0.0092(15) 0.0033(16)
C1 0.063(3) 0.031(3) 0.032(3) 0.003(2) 0.026(2) 0.005(2)
C2 0.079(4) 0.025(3) 0.042(3) 0.007(2) 0.026(3) 0.023(3)
C3 0.092(4) 0.046(3) 0.026(3) -0.003(2) 0.017(3) 0.025(3)
C4 0.059(3) 0.050(3) 0.030(3) 0.004(2) 0.010(2) 0.017(3)
C5 0.051(3) 0.027(3) 0.028(2) 0.0074(19) 0.015(2) 0.013(2)
C6 0.050(3) 0.041(3) 0.052(3) -0.004(3) 0.033(3) 0.005(2)
C7 0.035(2) 0.026(3) 0.044(3) 0.001(2) 0.011(2) -0.0010(19)
C8 0.023(2) 0.023(2) 0.069(4) -0.008(2) 0.013(2) -0.0015(18)
C9 0.024(2) 0.028(3) 0.067(4) -0.005(2) 0.006(2) -0.0022(19)
C10 0.036(3) 0.031(3) 0.081(4) 0.001(3) -0.002(3) -0.003(2)
C11 0.027(2) 0.025(3) 0.112(6) -0.010(3) 0.002(3) 0.009(2)
C12 0.035(3) 0.034(3) 0.107(6) -0.018(3) 0.011(3) 0.003(2)
C13 0.032(2) 0.030(3) 0.087(4) -0.018(3) 0.018(3) 0.001(2)
C14 0.044(2) 0.016(2) 0.025(2) 0.0047(18) 0.0147(19) 0.0066(18)
C15 0.047(3) 0.035(3) 0.025(2) 0.007(2) 0.012(2) 0.009(2)
C16 0.044(2) 0.035(3) 0.028(2) 0.005(2) 0.011(2) 0.008(2)
C17 0.049(3) 0.052(3) 0.046(3) 0.003(3) 0.012(2) 0.017(3)
C18 0.058(3) 0.079(4) 0.042(3) 0.004(3) 0.004(3) 0.033(3)
C19 0.056(3) 0.076(4) 0.037(3) 0.001(3) -0.002(3) 0.024(3)
C20 0.057(3) 0.047(3) 0.033(3) -0.002(2) 0.006(2) 0.013(3)
C21 0.033(2) 0.044(3) 0.051(3) 0.010(2) 0.001(2) 0.005(2)
C22 0.037(3) 0.063(4) 0.062(4) 0.024(3) 0.008(2) 0.005(2)
C23 0.053(3) 0.107(6) 0.071(5) 0.042(4) 0.018(3) 0.014(4)
C24 0.096(6) 0.141(8) 0.124(8) 0.085(7) 0.043(5) 0.008(6)
C25 0.042(2) 0.034(3) 0.028(2) -0.001(2) 0.011(2) 0.011(2)
C26 0.036(2) 0.044(3) 0.042(3) -0.006(2) 0.016(2) 0.005(2)
C27 0.059(3) 0.051(4) 0.060(4) -0.021(3) 0.020(3) -0.012(3)
C28 0.118(7) 0.092(6) 0.105(7) -0.044(5) 0.035(5) -0.044(5)
C29 0.029(2) 0.035(3) 0.039(3) -0.001(2) 0.003(2) -0.0003(19)
C30 0.045(3) 0.055(3) 0.036(3) -0.007(2) 0.002(2) -0.012(2)
C31 0.058(3) 0.057(4) 0.035(3) -0.009(3) 0.007(2) -0.013(3)
C32 0.041(2) 0.042(3) 0.034(3) -0.002(2) 0.008(2) -0.008(2)
C33 0.027(2) 0.035(3) 0.027(2) -0.001(2) 0.0049(17) 0.0022(19)
C34 0.035(2) 0.043(3) 0.053(3) -0.004(2) 0.010(2) -0.006(2)
C35 0.042(2) 0.030(3) 0.044(3) 0.000(2) 0.024(2) 0.009(2)
C36 0.051(3) 0.032(3) 0.067(4) 0.002(3) 0.034(3) 0.000(2)
C37 0.041(3) 0.032(3) 0.068(4) -0.002(3) 0.027(3) -0.003(2)
C38 0.041(3) 0.038(3) 0.088(5) -0.006(3) 0.022(3) -0.006(2)
C39 0.056(3) 0.045(4) 0.105(6) -0.005(4) 0.024(4) -0.010(3)
C40 0.065(4) 0.040(4) 0.126(7) 0.003(4) 0.045(4) -0.011(3)
C41 0.073(4) 0.040(3) 0.082(5) 0.006(3) 0.040(3) -0.006(3)
C42 0.033(2) 0.020(2) 0.028(2) 0.0007(18) 0.0040(18) 0.0080(17)
C43 0.027(2) 0.036(3) 0.031(2) -0.001(2) 0.0050(18) -0.0042(18)
C44 0.035(2) 0.025(2) 0.030(2) -0.0022(19) 0.0085(18) -0.0054(18)
C45 0.043(3) 0.046(3) 0.036(3) -0.009(2) 0.011(2) -0.006(2)
C46 0.040(3) 0.055(3) 0.051(3) -0.008(3) 0.018(2) -0.019(2)
C47 0.049(3) 0.060(4) 0.038(3) -0.003(3) 0.026(2) -0.013(3)
C48 0.043(3) 0.044(3) 0.033(3) -0.007(2) 0.015(2) -0.012(2)
C49 0.082(4) 0.039(3) 0.044(3) 0.005(3) 0.038(3) 0.003(3)
C50 0.088(4) 0.035(3) 0.043(3) 0.005(2) 0.035(3) 0.016(3)
C51 0.109(5) 0.065(4) 0.036(3) 0.012(3) 0.037(3) 0.031(4)
C52 0.133(6) 0.079(5) 0.050(4) 0.017(3) 0.041(4) 0.056(5)
C53 0.044(2) 0.042(3) 0.026(2) -0.006(2) 0.014(2) -0.004(2)
C54 0.046(3) 0.040(3) 0.050(3) -0.002(2) 0.017(2) 0.004(2)
C55 0.077(4) 0.056(4) 0.062(4) -0.008(3) 0.036(3) 0.006(3)
C56 0.144(7) 0.077(6) 0.104(7) -0.008(5) 0.064(6) 0.039(5)
P1 0.0450(7) 0.0456(8) 0.0402(7) -0.0166(6) 0.0169(6) -0.0079(6)
F1 0.074(2) 0.066(2) 0.061(2) -0.0269(18) 0.0322(17) 0.0012(17)
F2 0.0481(15) 0.0436(17) 0.0412(17) -0.0143(13) 0.0199(13) -0.0081(13)
F3 0.097(3) 0.062(2) 0.049(2) 0.0068(16) 0.0376(19) 0.0079(19)
F4 0.0570(19) 0.069(2) 0.061(2) -0.0074(17) 0.0053(16) 0.0166(16)
F5 0.064(2) 0.084(3) 0.107(3) -0.051(2) 0.051(2) -0.0366(19)
F6 0.0499(16) 0.058(2) 0.0491(19) -0.0178(15) 0.0089(14) -0.0114(14)
P2 0.0691(13) 0.287(4) 0.0468(12) 0.0424(18) -0.0061(10) -0.0646(19)
F7 0.276(10) 0.287(10) 0.108(5) 0.074(6) -0.001(5) -0.132(8)
F8 0.110(4) 0.284(9) 0.090(4) 0.072(5) 0.018(3) 0.011(5)
F9 0.365(12) 0.364(13) 0.093(5) 0.035(6) -0.080(6) -0.244(11)
F10 0.175(6) 0.298(10) 0.068(4) -0.028(5) -0.024(4) 0.080(6)
F11 0.128(4) 0.248(8) 0.101(4) 0.019(5) 0.042(3) 0.028(5)
F12 0.064(3) 0.82(3) 0.133(6) 0.230(11) 0.016(3) 0.001(7)

loop_
_atom_type_symbol
_atom_type_description
_atom_type_scat_dispersion_real
_atom_type_scat_dispersion_imag
_atom_type_scat_source
C C 0.0033 0.0016 'International Tables Vol C Tables 4.2.6.8 and 6.1.1.4'
H H 0.0000 0.0000 'International Tables Vol C Tables 4.2.6.8 and 6.1.1.4'
Cl Cl 0.1484 0.1585 'International Tables Vol C Tables 4.2.6.8 and 6.1.1.4'
F F 0.0171 0.0103 'International Tables Vol C Tables 4.2.6.8 and 6.1.1.4'
N N 0.0061 0.0033 'International Tables Vol C Tables 4.2.6.8 and 6.1.1.4'
P P 0.1023 0.0942 'International Tables Vol C Tables 4.2.6.8 and 6.1.1.4'
Ru Ru -1.2594 0.8363 'International Tables Vol C Tables 4.2.6.8 and 6.1.1.4'

loop_
_geom_angle_atom_site_label_1
_geom_angle_atom_site_label_2
_geom_angle_atom_site_label_3
_geom_angle
C14 Ru1 C42 83.97(16)
C14 Ru1 N6 96.79(15)
C42 Ru1 N6 77.06(16)
C14 Ru1 N1 77.05(16)
C42 Ru1 N1 95.70(16)
N6 Ru1 N1 171.06(14)
C14 Ru1 C7 164.57(17)
C42 Ru1 C7 90.04(17)
N6 Ru1 C7 95.70(16)
N1 Ru1 C7 89.46(17)
C14 Ru1 C35 91.31(17)
C42 Ru1 C35 165.24(18)
N6 Ru1 C35 89.68(17)
N1 Ru1 C35 96.86(17)
C7 Ru1 C35 97.80(17)
C1 N1 C5 118.3(4)
C1 N1 Ru1 125.9(3)
C5 N1 Ru1 115.5(3)
C7 N2 C9 111.3(4)
C7 N2 C21 126.7(4)
C9 N2 C21 121.9(4)
C7 N3 C8 112.7(4)
C7 N3 C6 122.7(4)
C8 N3 C6 124.6(4)
C14 N4 C5 116.5(4)
C14 N4 C15 111.9(4)
C5 N4 C15 130.9(4)
C14 N5 C16 112.0(4)
C14 N5 C25 125.5(4)
C16 N5 C25 122.2(3)
C29 N6 C33 117.3(4)
C29 N6 Ru1 126.3(3)
C33 N6 Ru1 116.4(3)
C35 N7 C37 111.9(4)
C35 N7 C34 123.4(4)
C37 N7 C34 124.4(4)
C35 N8 C36 110.6(5)
C35 N8 C49 127.4(4)
C36 N8 C49 121.7(4)
C42 N9 C33 117.2(4)
C42 N9 C43 111.1(4)
C33 N9 C43 129.9(4)
C42 N10 C44 111.1(4)
C42 N10 C53 126.6(4)
C44 N10 C53 122.3(4)
N1 C1 C2 120.9(5)
N1 C1 C6 115.5(4)
C2 C1 C6 123.5(5)
C3 C2 C1 119.8(5)
C3 C2 H2 120.1
C1 C2 H2 120.1
C2 C3 C4 120.5(5)
C2 C3 H3 119.8
C4 C3 H3 119.8
C3 C4 C5 117.9(5)
C3 C4 H4 121.1
C5 C4 H4 121.1
N1 C5 C4 122.0(4)
N1 C5 N4 112.9(4)
C4 C5 N4 125.2(4)
N3 C6 C1 112.7(4)
N3 C6 H6A 109.0
C1 C6 H6A 109.0
N3 C6 H6B 109.0
C1 C6 H6B 109.0
H6A C6 H6B 107.8
N2 C7 N3 103.6(4)
N2 C7 Ru1 135.8(4)
N3 C7 Ru1 118.8(3)
N3 C8 C9 105.8(4)
N3 C8 C13 131.8(5)
C9 C8 C13 122.4(5)
C8 C9 C10 121.1(5)
C8 C9 N2 106.5(4)
C10 C9 N2 132.4(6)
C9 C10 C11 115.9(6)
C9 C10 H10 122.1
C11 C10 H10 122.1
C12 C11 C10 122.5(5)
C12 C11 H11 118.8
C10 C11 H11 118.8
C13 C12 C11 122.2(6)
C13 C12 H12 118.9
C11 C12 H12 118.9
C12 C13 C8 115.9(6)
C12 C13 H13 122.1
C8 C13 H13 122.1
N5 C14 N4 104.7(4)
N5 C14 Ru1 140.7(3)
N4 C14 Ru1 114.3(3)
C20 C15 C16 120.7(4)
C20 C15 N4 134.7(5)
C16 C15 N4 104.6(4)
C17 C16 N5 130.9(4)
C17 C16 C15 122.3(4)
N5 C16 C15 106.7(4)
C16 C17 C18 116.9(5)
C16 C17 H17 121.5
C18 C17 H17 121.5
C17 C18 C19 121.3(5)
C17 C18 H18 119.4
C19 C18 H18 119.4
C18 C19 C20 122.7(5)
C18 C19 H19 118.7
C20 C19 H19 118.7
C19 C20 C15 116.1(5)
C19 C20 H20 121.9
C15 C20 H20 121.9
N2 C21 C22 113.6(4)
N2 C21 H21A 108.8
C22 C21 H21A 108.8
N2 C21 H21B 108.8
C22 C21 H21B 108.8
H21A C21 H21B 107.7
C23 C22 C21 113.0(5)
C23 C22 H22A 109.0
C21 C22 H22A 109.0
C23 C22 H22B 109.0
C21 C22 H22B 109.0
H22A C22 H22B 107.8
C22 C23 C24 114.4(7)
C22 C23 H23A 108.7
C24 C23 H23A 108.7
C22 C23 H23B 108.7
C24 C23 H23B 108.7
H23A C23 H23B 107.6
C23 C24 H24A 109.5
C23 C24 H24B 109.5
H24A C24 H24B 109.5
C23 C24 H24C 109.5
H24A C24 H24C 109.5
H24B C24 H24C 109.5
N5 C25 C26 113.3(4)
N5 C25 H25A 108.9
C26 C25 H25A 108.9
N5 C25 H25B 108.9
C26 C25 H25B 108.9
H25A C25 H25B 107.7
C25 C26 C27 111.5(4)
C25 C26 H26A 109.3
C27 C26 H26A 109.3
C25 C26 H26B 109.3
C27 C26 H26B 109.3
H26A C26 H26B 108.0
C26 C27 C28 112.5(5)
C26 C27 H27A 109.1
C28 C27 H27A 109.1
C26 C27 H27B 109.1
C28 C27 H27B 109.1
H27A C27 H27B 107.8
C27 C28 H28A 109.5
C27 C28 H28B 109.5
H28A C28 H28B 109.5
C27 C28 H28C 109.5
H28A C28 H28C 109.5
H28B C28 H28C 109.5
N6 C29 C30 122.6(4)
N6 C29 C34 115.8(4)
C30 C29 C34 121.3(4)
C29 C30 C31 118.6(5)
C29 C30 H30 120.7
C31 C30 H30 120.7
C32 C31 C30 119.0(5)
C32 C31 H31 120.5
C30 C31 H31 120.5
C33 C32 C31 119.7(5)
C33 C32 H32 120.1
C31 C32 H32 120.1
N6 C33 C32 122.5(4)
N6 C33 N9 112.5(4)
C32 C33 N9 124.9(4)
N7 C34 C29 114.4(4)
N7 C34 H34A 108.7
C29 C34 H34A 108.7
N7 C34 H34B 108.7
C29 C34 H34B 108.7
H34A C34 H34B 107.6
N8 C35 N7 105.2(4)
N8 C35 Ru1 134.8(4)
N7 C35 Ru1 118.9(4)
C37 C36 C41 121.5(5)
C37 C36 N8 107.0(4)
C41 C36 N8 131.5(6)
C36 C37 N7 105.3(5)
C36 C37 C38 121.8(5)
N7 C37 C38 132.9(6)
C39 C38 C37 116.6(6)
C39 C38 H38 121.7
C37 C38 H38 121.7
C38 C39 C40 122.5(6)
C38 C39 H39 118.8
C40 C39 H39 118.8
C39 C40 C41 121.6(6)
C39 C40 H40 119.2
C41 C40 H40 119.2
C40 C41 C36 116.0(7)
C40 C41 H41 122.0
C36 C41 H41 122.0
N10 C42 N9 105.0(4)
N10 C42 Ru1 141.4(3)
N9 C42 Ru1 113.5(3)
C48 C43 C44 120.8(4)
C48 C43 N9 134.2(4)
C44 C43 N9 104.9(4)
C45 C44 C43 122.3(4)
C45 C44 N10 129.8(4)
C43 C44 N10 107.9(4)
C44 C45 C46 117.9(5)
C44 C45 H45 121.1
C46 C45 H45 121.1
C45 C46 C47 119.9(5)
C45 C46 H46 120.0
C47 C46 H46 120.0
C46 C47 C48 121.7(5)
C46 C47 H47 119.1
C48 C47 H47 119.1
C43 C48 C47 117.3(4)
C43 C48 H48 121.4
C47 C48 H48 121.4
N8 C49 C50 112.9(4)
N8 C49 H49A 109.0
C50 C49 H49A 109.0
N8 C49 H49B 109.0
C50 C49 H49B 109.0
H49A C49 H49B 107.8
C49 C50 C51 113.8(5)
C49 C50 H50A 108.8
C51 C50 H50A 108.8
C49 C50 H50B 108.8
C51 C50 H50B 108.8
H50A C50 H50B 107.7
C50 C51 C52 111.8(5)
C50 C51 H51A 109.3
C52 C51 H51A 109.3
C50 C51 H51B 109.3
C52 C51 H51B 109.3
H51A C51 H51B 107.9
C51 C52 H52A 109.5
C51 C52 H52B 109.5
H52A C52 H52B 109.5
C51 C52 H52C 109.5
H52A C52 H52C 109.5
H52B C52 H52C 109.5
N10 C53 C54 114.1(4)
N10 C53 H53A 108.7
C54 C53 H53A 108.7
N10 C53 H53B 108.7
C54 C53 H53B 108.7
H53A C53 H53B 107.6
C53 C54 C55 110.3(4)
C53 C54 H54A 109.6
C55 C54 H54A 109.6
C53 C54 H54B 109.6
C55 C54 H54B 109.6
H54A C54 H54B 108.1
C56 C55 C54 112.2(6)
C56 C55 H55A 109.2
C54 C55 H55A 109.2
C56 C55 H55B 109.2
C54 C55 H55B 109.2
H55A C55 H55B 107.9
C55 C56 H56A 109.5
C55 C56 H56B 109.5
H56A C56 H56B 109.5
C55 C56 H56C 109.5
H56A C56 H56C 109.5
H56B C56 H56C 109.5
F5 P1 F1 90.26(18)
F5 P1 F6 179.0(2)
F1 P1 F6 90.37(17)
F5 P1 F4 91.3(2)
F1 P1 F4 91.3(2)
F6 P1 F4 89.45(18)
F5 P1 F2 90.01(16)
F1 P1 F2 178.7(2)
F6 P1 F2 89.34(15)
F4 P1 F2 90.03(18)
F5 P1 F3 90.3(2)
F1 P1 F3 89.0(2)
F6 P1 F3 88.92(19)
F4 P1 F3 178.3(2)
F2 P1 F3 89.65(17)
F10 P2 F11 88.0(4)
F10 P2 F9 178.8(6)
F11 P2 F9 93.1(6)
F10 P2 F12 90.1(6)
F11 P2 F12 176.2(7)
F9 P2 F12 88.9(7)
F10 P2 F7 86.0(5)
F11 P2 F7 91.9(5)
F9 P2 F7 93.5(5)
F12 P2 F7 91.3(6)
F10 P2 F8 95.4(5)
F11 P2 F8 89.5(4)
F9 P2 F8 85.1(5)
F12 P2 F8 87.4(5)
F7 P2 F8 178.1(4)

loop_
_geom_bond_atom_site_label_1
_geom_bond_atom_site_label_2
_geom_bond_distance
Ru1 C14 2.021(4)
Ru1 C42 2.033(4)
Ru1 N6 2.071(4)
Ru1 N1 2.075(4)
Ru1 C7 2.113(4)
Ru1 C35 2.121(5)
N1 C1 1.356(6)
N1 C5 1.363(6)
N2 C7 1.367(6)
N2 C9 1.401(6)
N2 C21 1.452(6)
N3 C7 1.376(6)
N3 C8 1.376(6)
N3 C6 1.442(6)
N4 C14 1.391(5)
N4 C5 1.400(6)
N4 C15 1.412(6)
N5 C14 1.349(5)
N5 C16 1.411(6)
N5 C25 1.481(6)
N6 C29 1.355(6)
N6 C33 1.357(6)
N7 C35 1.361(6)
N7 C37 1.392(6)
N7 C34 1.434(7)
N8 C35 1.353(6)
N8 C36 1.402(6)
N8 C49 1.465(7)
N9 C42 1.391(5)
N9 C33 1.401(5)
N9 C43 1.418(6)
N10 C42 1.354(5)
N10 C44 1.404(6)
N10 C53 1.477(6)
C1 C2 1.378(7)
C1 C6 1.484(7)
C2 C3 1.362(8)
C2 H2 0.9300
C3 C4 1.379(7)
C3 H3 0.9300
C4 C5 1.386(7)
C4 H4 0.9300
C6 H6A 0.9700
C6 H6B 0.9700
C8 C9 1.383(7)
C8 C13 1.411(7)
C9 C10 1.393(7)
C10 C11 1.402(8)
C10 H10 0.9300
C11 C12 1.376(9)
C11 H11 0.9300
C12 C13 1.369(8)
C12 H12 0.9300
C13 H13 0.9300
C15 C20 1.391(7)
C15 C16 1.407(7)
C16 C17 1.368(7)
C17 C18 1.383(7)
C17 H17 0.9300
C18 C19 1.380(8)
C18 H18 0.9300
C19 C20 1.389(7)
C19 H19 0.9300
C20 H20 0.9300
C21 C22 1.539(7)
C21 H21A 0.9700
C21 H21B 0.9700
C22 C23 1.513(9)
C22 H22A 0.9700
C22 H22B 0.9700
C23 C24 1.509(10)
C23 H23A 0.9700
C23 H23B 0.9700
C24 H24A 0.9600
C24 H24B 0.9600
C24 H24C 0.9600
C25 C26 1.503(7)
C25 H25A 0.9700
C25 H25B 0.9700
C26 C27 1.512(7)
C26 H26A 0.9700
C26 H26B 0.9700
C27 C28 1.518(10)
C27 H27A 0.9700
C27 H27B 0.9700
C28 H28A 0.9600
C28 H28B 0.9600
C28 H28C 0.9600
C29 C30 1.373(7)
C29 C34 1.495(7)
C30 C31 1.396(7)
C30 H30 0.9300
C31 C32 1.367(7)
C31 H31 0.9300
C32 C33 1.364(7)
C32 H32 0.9300
C34 H34A 0.9700
C34 H34B 0.9700
C36 C37 1.378(8)
C36 C41 1.401(8)
C37 C38 1.398(7)
C38 C39 1.361(9)
C38 H38 0.9300
C39 C40 1.386(10)
C39 H39 0.9300
C40 C41 1.391(9)
C40 H40 0.9300
C41 H41 0.9300
C43 C48 1.377(6)
C43 C44 1.380(6)
C44 C45 1.369(6)
C45 C46 1.386(7)
C45 H45 0.9300
C46 C47 1.394(7)
C46 H46 0.9300
C47 C48 1.391(7)
C47 H47 0.9300
C48 H48 0.9300
C49 C50 1.523(7)
C49 H49A 0.9700
C49 H49B 0.9700
C50 C51 1.516(8)
C50 H50A 0.9700
C50 H50B 0.9700
C51 C52 1.540(8)
C51 H51A 0.9700
C51 H51B 0.9700
C52 H52A 0.9600
C52 H52B 0.9600
C52 H52C 0.9600
C53 C54 1.493(7)
C53 H53A 0.9700
C53 H53B 0.9700
C54 C55 1.534(8)
C54 H54A 0.9700
C54 H54B 0.9700
C55 C56 1.486(9)
C55 H55A 0.9700
C55 H55B 0.9700
C56 H56A 0.9600
C56 H56B 0.9600
C56 H56C 0.9600
P1 F5 1.583(3)
P1 F1 1.593(3)
P1 F6 1.594(3)
P1 F4 1.599(4)
P1 F2 1.602(3)
P1 F3 1.612(4)
P2 F10 1.500(7)
P2 F11 1.512(6)
P2 F9 1.515(7)
P2 F12 1.545(8)
P2 F7 1.574(8)
P2 F8 1.592(7)

loop_
_platon_squeeze_void_nr
_platon_squeeze_void_average_x
_platon_squeeze_void_average_y
_platon_squeeze_void_average_z
_platon_squeeze_void_volume
_platon_squeeze_void_count_electrons
1 0.422 0.167 0.199 190.7 -5.6
2 0.422 0.332 0.699 190.8 -5.9
3 0.578 0.667 0.301 190.7 -5.9
4 0.578 0.832 0.801 190.8 -5.7
